data_7706026
loop_
_publ_author_name
'Boniolo, Manuel'
'Chernev, Petko'
'Cheah, Mun Hon'
'Heizmann, Philipp A.'
'Huang, Ping'
'Shylin, Sergii I.'
'Salhi, Nessima'
'Hossain, Md Kamal'
'Gupta, Arvind K.'
'Messinger, Johannes'
'Thapper, Anders'
'Lundberg, Marcus'

_publ_section_title
;
 Electronic and geometric structure effects on one-electron oxidation of
 first-row transition metals in the same ligand framework.
;
_journal_issue 2
_journal_name_full 'Dalton transactions (Cambridge, England : 2003)'
_journal_page_first 660
_journal_page_last 674
_journal_paper_doi 10.1039/d0dt03695a
_journal_volume 50
_journal_year 2021
_chemical_formula_moiety 'C30 H28 Fe N6 O3, 2(Cl O4), C3 H7 N O'
_chemical_formula_sum 'C33 H35 Cl2 Fe N7 O12'
_chemical_formula_weight 848.43
_chemical_name_common '[Fe(Py5OH)DMF]PF6'
_space_group_crystal_system monoclinic
_space_group_IT_number 15
_space_group_name_Hall '-C 2yc'
_space_group_name_H-M_alt 'C 1 2/c 1'
_atom_sites_solution_hydrogens geom
_audit_creation_date 2019-05-27
_audit_creation_method
;
Olex2 1.2
(compiled 2018.05.29 svn.r3508 for OlexSys, GUI svn.r5506)
;
_audit_update_record
;
2020-07-01 deposited with the CCDC.	2020-12-01 downloaded from the CCDC.
;
_cell_angle_alpha 90
_cell_angle_beta 132.825(7)
_cell_angle_gamma 90
_cell_formula_units_Z 8
_cell_length_a 37.274(10)
_cell_length_b 10.132(3)
_cell_length_c 25.879(7)
_cell_measurement_reflns_used 6261
_cell_measurement_temperature 150
_cell_measurement_theta_max 24.52
_cell_measurement_theta_min 2.19
_cell_volume 7168(4)
_computing_cell_refinement 'Bruker SAINT'
_computing_data_collection 'Bruker APEX2'
_computing_data_reduction 'Bruker SAINT'
_computing_molecular_graphics 'Olex2 (Dolomanov et al., 2009)'
_computing_publication_material 'Olex2 (Dolomanov et al., 2009)'
_computing_structure_refinement 'ShelXL (Sheldrick, 2015)'
_computing_structure_solution 'SHELXT 2014/5 (Sheldrick, 2014)'
_diffrn_ambient_temperature 150
_diffrn_measured_fraction_theta_full 1.000
_diffrn_measured_fraction_theta_max 1.000
_diffrn_measurement_device_type 'Bruker APEX-II CCD'
_diffrn_measurement_method '\f and \w scans'
_diffrn_radiation_type MoK\a
_diffrn_radiation_wavelength 0.71073
_diffrn_reflns_av_R_equivalents 0.0837
_diffrn_reflns_av_unetI/netI 0.0419
_diffrn_reflns_Laue_measured_fraction_full 1.000
_diffrn_reflns_Laue_measured_fraction_max 1.000
_diffrn_reflns_limit_h_max 44
_diffrn_reflns_limit_h_min -44
_diffrn_reflns_limit_k_max 12
_diffrn_reflns_limit_k_min -12
_diffrn_reflns_limit_l_max 30
_diffrn_reflns_limit_l_min -30
_diffrn_reflns_number 53280
_diffrn_reflns_point_group_measured_fraction_full 1.000
_diffrn_reflns_point_group_measured_fraction_max 1.000
_diffrn_reflns_theta_full 24.999
_diffrn_reflns_theta_max 24.999
_diffrn_reflns_theta_min 2.144
_exptl_absorpt_coefficient_mu 0.644
_exptl_absorpt_correction_T_max 0.7454
_exptl_absorpt_correction_T_min 0.6049
_exptl_absorpt_correction_type multi-scan
_exptl_absorpt_process_details SADABS
_exptl_crystal_colour 'metallic yellowish green'
_exptl_crystal_colour_lustre metallic
_exptl_crystal_colour_modifier yellowish
_exptl_crystal_colour_primary green
_exptl_crystal_density_diffrn 1.572
_exptl_crystal_description plate
_exptl_crystal_F_000 3504
_exptl_crystal_size_max 0.28
_exptl_crystal_size_mid 0.16
_exptl_crystal_size_min 0.08
_refine_diff_density_max 2.439
_refine_diff_density_min -1.533
_refine_diff_density_rms 0.134
_refine_ls_extinction_method none
_refine_ls_goodness_of_fit_ref 1.063
_refine_ls_hydrogen_treatment constr
_refine_ls_matrix_type full
_refine_ls_number_parameters 502
_refine_ls_number_reflns 6308
_refine_ls_number_restraints 6
_refine_ls_restrained_S_all 1.078
_refine_ls_R_factor_all 0.1030
_refine_ls_R_factor_gt 0.0743
_refine_ls_shift/su_max 0.001
_refine_ls_shift/su_mean 0.000
_refine_ls_structure_factor_coef Fsqd
_refine_ls_weighting_details 'w=1/[\s^2^(Fo^2^)+(0.1244P)^2^+78.2825P] where P=(Fo^2^+2Fc^2^)/3'
_refine_ls_weighting_scheme calc
_refine_ls_wR_factor_gt 0.2110
_refine_ls_wR_factor_ref 0.2392
_reflns_Friedel_coverage 0.000
_reflns_number_gt 4630
_reflns_number_total 6308
_reflns_threshold_expression 'I > 2\s(I)'
_cod_data_source_file d0dt03695a2.cif
_cod_data_source_block 1_a_CCDC1
_cod_depositor_comments 'Adding full bibliography for 7706025--7706027.cif.'
_cod_original_cell_volume 7168(3)
_cod_database_code 7706026
_shelx_shelxl_version_number 2018/3
_shelx_space_group_comment
;
The symmetry employed for this shelxl refinement is uniquely defined
by the following loop, which should always be used as a source of
symmetry information in preference to the above space-group names.
They are only intended as comments.
;
_shelx_estimated_absorpt_t_max 0.950
_shelx_estimated_absorpt_t_min 0.840
_olex2_refinement_description
;
1. Fixed Uiso
 At 1.2 times of:
  All C(H) groups
 At 1.5 times of:
  All C(H,H,H) groups, All O(H) groups
2. Uiso/Uaniso restraints and constraints
Uanis(O5) \\sim Ueq: with sigma of 0.005 and sigma for terminal atoms of 0.01
3.a Aromatic/amide H refined with riding coordinates:
 C4(H4), C22(H22), C8(H8), C17(H17), C19(H19), C10(H10), C1(H1A), C27(H27),
 C21(H21), C14(H14), C15(H15), C4S(H4S), C9(H9), C24(H24), C25(H25), C26(H26),
 C20(H20), C2(H2A), C16(H16), C3S(H3S), C3(H3)
3.b Idealised Me refined as rotating group:
 C2S(H2SA,H2SB,H2SC), C6S(H6SA,H6SB,H6SC), C1S(H1SA,H1SB,H1SC), C5S(H5SA,H5SB,
 H5SC)
3.c Idealised tetrahedral OH refined as rotating group:
 O1(H1), O2(H2)
;
_olex2_submission_special_instructions 'No special instructions were received'

loop_
_space_group_symop_operation_xyz
'x, y, z'
'-x, y, -z+1/2'
'x+1/2, y+1/2, z'
'-x+1/2, y+1/2, -z+1/2'
'-x, -y, -z'
'x, -y, z-1/2'
'-x+1/2, -y+1/2, -z'
'x+1/2, -y+1/2, z-1/2'

loop_
_atom_site_label
_atom_site_type_symbol
_atom_site_fract_x
_atom_site_fract_y
_atom_site_fract_z
_atom_site_U_iso_or_equiv
_atom_site_adp_type
_atom_site_occupancy
_atom_site_site_symmetry_order
_atom_site_calc_flag
_atom_site_refinement_flags_posn
_atom_site_refinement_flags_adp
_atom_site_refinement_flags_occupancy
_atom_site_disorder_assembly
_atom_site_disorder_group
Fe1 Fe 0.65285(3) 0.51065(7) 0.35499(4) 0.0149(2) Uani 1 1 d . . . . .
Cl2 Cl 0.63185(6) 0.44267(19) 0.62077(9) 0.0431(5) Uani 1 1 d . . . . .
O2S O 0.58514(13) 0.4916(4) 0.26156(19) 0.0205(8) Uani 1 1 d . . . . .
O1 O 0.69172(14) 0.5247(4) 0.56020(19) 0.0225(9) Uani 1 1 d . . . . .
H1 H 0.667520 0.510565 0.555737 0.034 Uiso 1 1 calc GR . . . .
O2 O 0.79784(13) 0.5440(4) 0.4193(2) 0.0232(9) Uani 1 1 d . . . . .
H2 H 0.795796 0.544455 0.384952 0.035 Uiso 1 1 calc GR . . . .
O8 O 0.62046(16) 0.5276(4) 0.5662(2) 0.0321(10) Uani 1 1 d . . . . .
N3 N 0.68114(15) 0.3804(4) 0.3319(2) 0.0174(9) Uani 1 1 d . . . . .
N1 N 0.63419(15) 0.3754(4) 0.3904(2) 0.0182(10) Uani 1 1 d . . . . .
O1S O 0.82563(15) 0.5496(5) 0.3482(2) 0.0329(10) Uani 1 1 d . . . . .
N4 N 0.67147(15) 0.6449(4) 0.3194(2) 0.0177(10) Uani 1 1 d . . . . .
N2 N 0.71743(15) 0.5287(4) 0.4496(2) 0.0162(9) Uani 1 1 d . . . . .
O7 O 0.66624(17) 0.3472(5) 0.6378(3) 0.0422(12) Uani 1 1 d . . . . .
N5 N 0.62484(15) 0.6372(4) 0.3801(2) 0.0186(10) Uani 1 1 d . . . . .
O9 O 0.58782(17) 0.3785(5) 0.5934(3) 0.0448(13) Uani 1 1 d . . . . .
N2S N 0.52074(17) 0.4652(5) 0.1455(3) 0.0294(12) Uani 1 1 d . . . . .
C12 C 0.75099(18) 0.5329(5) 0.3948(3) 0.0183(11) Uani 1 1 d . . . . .
C11 C 0.75821(19) 0.5370(5) 0.4602(3) 0.0178(11) Uani 1 1 d . . . . .
N1S N 0.90763(19) 0.5853(6) 0.4289(3) 0.0358(13) Uani 1 1 d . . . . .
O10 O 0.6503(2) 0.5183(5) 0.6798(3) 0.0513(14) Uani 1 1 d . . . . .
C18 C 0.71702(19) 0.6441(5) 0.3433(3) 0.0177(11) Uani 1 1 d . . . . .
C5 C 0.65088(18) 0.3893(5) 0.4559(3) 0.0170(11) Uani 1 1 d . . . . .
C7 C 0.72346(19) 0.5304(5) 0.5072(3) 0.0174(11) Uani 1 1 d . . . . .
C6 C 0.67699(19) 0.5187(5) 0.4939(3) 0.0181(11) Uani 1 1 d . . . . .
C4 C 0.6420(2) 0.2957(6) 0.4855(3) 0.0221(12) Uani 1 1 d . . . . .
H4 H 0.655755 0.305925 0.532415 0.027 Uiso 1 1 calc R . . . .
C22 C 0.6395(2) 0.7347(5) 0.2678(3) 0.0213(12) Uani 1 1 d . . . . .
H22 H 0.607198 0.737074 0.249554 0.026 Uiso 1 1 calc R . . . .
C8 C 0.76891(19) 0.5368(6) 0.5754(3) 0.0205(12) Uani 1 1 d . . . . .
H8 H 0.771509 0.536499 0.614528 0.025 Uiso 1 1 calc R . . . .
C17 C 0.6574(2) 0.2710(5) 0.2914(3) 0.0215(12) Uani 1 1 d . . . . .
H17 H 0.625319 0.254594 0.272585 0.026 Uiso 1 1 calc R . . . .
C19 C 0.7318(2) 0.7307(5) 0.3195(3) 0.0216(12) Uani 1 1 d . . . . .
H19 H 0.764523 0.728623 0.339009 0.026 Uiso 1 1 calc R . . . .
C10 C 0.80491(19) 0.5439(6) 0.5271(3) 0.0203(12) Uani 1 1 d . . . . .
H10 H 0.832860 0.548907 0.532781 0.024 Uiso 1 1 calc R . . . .
C13 C 0.72633(19) 0.4023(5) 0.3554(3) 0.0186(11) Uani 1 1 d . . . . .
C1 C 0.60431(19) 0.2714(6) 0.3525(3) 0.0220(12) Uani 1 1 d . . . . .
H1A H 0.590186 0.263199 0.305255 0.026 Uiso 1 1 calc R . . . .
C27 C 0.58791(19) 0.7217(6) 0.3341(3) 0.0226(12) Uani 1 1 d . . . . .
H27 H 0.575136 0.724419 0.287454 0.027 Uiso 1 1 calc R . . . .
C21 C 0.6515(2) 0.8220(6) 0.2409(3) 0.0251(13) Uani 1 1 d . . . . .
H21 H 0.627899 0.882351 0.204880 0.030 Uiso 1 1 calc R . . . .
C14 C 0.74795(19) 0.3174(5) 0.3418(3) 0.0214(12) Uani 1 1 d . . . . .
H14 H 0.779638 0.336173 0.359646 0.026 Uiso 1 1 calc R . . . .
C15 C 0.7236(2) 0.2050(6) 0.3021(3) 0.0266(13) Uani 1 1 d . . . . .
H15 H 0.738192 0.144528 0.293030 0.032 Uiso 1 1 calc R . . . .
C23 C 0.64074(18) 0.6310(5) 0.4454(3) 0.0172(11) Uani 1 1 d . . . . .
C4S C 0.56819(19) 0.4823(6) 0.2005(3) 0.0227(12) Uani 1 1 d . . . . .
H4S H 0.589821 0.487498 0.193037 0.027 Uiso 1 1 calc R . . . .
C9 C 0.81008(19) 0.5435(6) 0.5854(3) 0.0232(12) Uani 1 1 d . . . . .
H9 H 0.841614 0.547722 0.631611 0.028 Uiso 1 1 calc R . . . .
C24 C 0.6230(2) 0.7133(5) 0.4661(3) 0.0215(12) Uani 1 1 d . . . . .
H24 H 0.636231 0.708930 0.512937 0.026 Uiso 1 1 calc R . . . .
C25 C 0.5860(2) 0.8022(6) 0.4187(3) 0.0252(13) Uani 1 1 d . . . . .
H25 H 0.573564 0.859944 0.432349 0.030 Uiso 1 1 calc R . . . .
C26 C 0.5676(2) 0.8044(6) 0.3506(3) 0.0233(12) Uani 1 1 d . . . . .
H26 H 0.541489 0.861843 0.316038 0.028 Uiso 1 1 calc R . . . .
C20 C 0.6986(2) 0.8207(6) 0.2668(3) 0.0256(13) Uani 1 1 d . . . . .
H20 H 0.707779 0.879882 0.249083 0.031 Uiso 1 1 calc R . . . .
C2 C 0.5930(2) 0.1775(6) 0.3771(3) 0.0280(13) Uani 1 1 d . . . . .
H2A H 0.571767 0.106526 0.347761 0.034 Uiso 1 1 calc R . . . .
C16 C 0.6769(2) 0.1833(6) 0.2761(3) 0.0264(13) Uani 1 1 d . . . . .
H16 H 0.658726 0.108067 0.247802 0.032 Uiso 1 1 calc R . . . .
C3S C 0.8614(2) 0.6235(7) 0.3815(3) 0.0325(15) Uani 1 1 d . . . . .
H3S H 0.855329 0.715486 0.372295 0.039 Uiso 1 1 calc R . . . .
C3 C 0.6130(2) 0.1872(6) 0.4457(3) 0.0286(14) Uani 1 1 d . . . . .
H3 H 0.606885 0.121215 0.465040 0.034 Uiso 1 1 calc R . . . .
C2S C 0.9207(3) 0.4462(8) 0.4448(4) 0.050(2) Uani 1 1 d . . . . .
H2SA H 0.944437 0.433121 0.495918 0.075 Uiso 1 1 calc GR . . . .
H2SB H 0.935241 0.418140 0.426125 0.075 Uiso 1 1 calc GR . . . .
H2SC H 0.891350 0.393709 0.422940 0.075 Uiso 1 1 calc GR . . . .
C6S C 0.4870(3) 0.4525(10) 0.1555(4) 0.057(2) Uani 1 1 d . . . . .
H6SA H 0.504080 0.473627 0.204507 0.085 Uiso 1 1 calc GR . . . .
H6SB H 0.474684 0.361839 0.144995 0.085 Uiso 1 1 calc GR . . . .
H6SC H 0.459622 0.513619 0.123922 0.085 Uiso 1 1 calc GR . . . .
C1S C 0.9479(3) 0.6801(9) 0.4636(4) 0.055(2) Uani 1 1 d . . . . .
H1SA H 0.934949 0.770156 0.452894 0.083 Uiso 1 1 calc GR . . . .
H1SB H 0.964419 0.667557 0.446513 0.083 Uiso 1 1 calc GR . . . .
H1SC H 0.971347 0.666056 0.514697 0.083 Uiso 1 1 calc GR . . . .
C5S C 0.5008(3) 0.4479(10) 0.0748(4) 0.059(2) Uani 1 1 d . . . . .
H5SA H 0.473717 0.509887 0.043103 0.089 Uiso 1 1 calc GR . . . .
H5SB H 0.488810 0.357309 0.059206 0.089 Uiso 1 1 calc GR . . . .
H5SC H 0.526352 0.464869 0.074098 0.089 Uiso 1 1 calc GR . . . .
Cl1 Cl 0.53558(7) 0.0181(2) 0.17713(11) 0.0597(6) Uani 1 1 d . . . . .
O3 O 0.5315(3) -0.1194(9) 0.1591(6) 0.132(4) Uani 1 1 d . . . . .
O4 O 0.4901(3) 0.0553(11) 0.1308(7) 0.174(6) Uani 1 1 d . . . . .
O5 O 0.5637(6) 0.0088(11) 0.2449(5) 0.165(5) Uani 1 1 d . U . . .
O6 O 0.5641(4) 0.0796(13) 0.1704(7) 0.171(5) Uani 1 1 d . . . . .

loop_
_atom_site_aniso_label
_atom_site_aniso_U_11
_atom_site_aniso_U_22
_atom_site_aniso_U_33
_atom_site_aniso_U_23
_atom_site_aniso_U_13
_atom_site_aniso_U_12
Fe1 0.0115(4) 0.0159(4) 0.0125(4) -0.0005(3) 0.0063(3) -0.0006(3)
Cl2 0.0428(10) 0.0484(11) 0.0404(10) 0.0055(8) 0.0292(8) 0.0069(8)
O2S 0.0147(18) 0.026(2) 0.0149(19) -0.0004(16) 0.0077(16) -0.0014(15)
O1 0.0190(19) 0.033(2) 0.0160(19) 0.0008(17) 0.0122(17) 0.0001(17)
O2 0.0144(18) 0.037(2) 0.019(2) -0.0032(18) 0.0114(17) -0.0035(17)
O8 0.036(2) 0.033(2) 0.041(3) 0.017(2) 0.032(2) 0.0112(19)
N3 0.015(2) 0.018(2) 0.013(2) 0.0021(18) 0.0075(19) -0.0015(18)
N1 0.014(2) 0.019(2) 0.018(2) -0.0013(18) 0.0098(19) 0.0007(18)
O1S 0.029(2) 0.046(3) 0.029(2) -0.007(2) 0.021(2) -0.006(2)
N4 0.017(2) 0.018(2) 0.014(2) -0.0036(18) 0.0083(19) 0.0000(18)
N2 0.015(2) 0.016(2) 0.016(2) 0.0008(18) 0.0099(19) -0.0002(17)
O7 0.046(3) 0.050(3) 0.045(3) 0.023(2) 0.037(2) 0.029(2)
N5 0.015(2) 0.015(2) 0.019(2) 0.0006(18) 0.009(2) -0.0012(18)
O9 0.035(3) 0.050(3) 0.049(3) 0.006(2) 0.029(2) -0.007(2)
N2S 0.018(2) 0.040(3) 0.020(3) -0.005(2) 0.009(2) -0.004(2)
C12 0.012(2) 0.022(3) 0.018(3) -0.001(2) 0.009(2) -0.002(2)
C11 0.017(3) 0.015(3) 0.019(3) -0.001(2) 0.012(2) -0.001(2)
N1S 0.026(3) 0.045(3) 0.035(3) -0.001(3) 0.020(3) 0.000(2)
O10 0.062(3) 0.061(4) 0.038(3) -0.021(3) 0.037(3) -0.012(3)
C18 0.020(3) 0.015(3) 0.016(3) -0.004(2) 0.012(2) -0.003(2)
C5 0.011(2) 0.017(3) 0.019(3) 0.000(2) 0.009(2) 0.002(2)
C7 0.017(3) 0.016(3) 0.019(3) 0.000(2) 0.012(2) 0.000(2)
C6 0.017(3) 0.023(3) 0.013(3) 0.000(2) 0.010(2) 0.000(2)
C4 0.024(3) 0.023(3) 0.023(3) 0.004(2) 0.017(3) 0.003(2)
C22 0.023(3) 0.019(3) 0.016(3) -0.001(2) 0.011(2) -0.001(2)
C8 0.018(3) 0.024(3) 0.014(3) 0.000(2) 0.009(2) 0.001(2)
C17 0.025(3) 0.020(3) 0.018(3) -0.002(2) 0.014(2) -0.003(2)
C19 0.025(3) 0.018(3) 0.023(3) -0.002(2) 0.017(3) -0.002(2)
C10 0.013(2) 0.024(3) 0.017(3) -0.001(2) 0.007(2) -0.003(2)
C13 0.018(3) 0.020(3) 0.013(3) 0.002(2) 0.009(2) 0.002(2)
C1 0.020(3) 0.023(3) 0.021(3) -0.003(2) 0.013(2) -0.001(2)
C27 0.019(3) 0.022(3) 0.023(3) 0.002(2) 0.013(2) 0.001(2)
C21 0.032(3) 0.017(3) 0.019(3) -0.001(2) 0.015(3) 0.001(2)
C14 0.018(3) 0.022(3) 0.021(3) 0.002(2) 0.012(2) 0.004(2)
C15 0.026(3) 0.023(3) 0.029(3) -0.002(2) 0.018(3) 0.004(2)
C23 0.015(2) 0.014(3) 0.017(3) -0.004(2) 0.009(2) -0.005(2)
C4S 0.013(3) 0.027(3) 0.021(3) -0.001(2) 0.009(2) -0.005(2)
C9 0.014(3) 0.030(3) 0.015(3) 0.000(2) 0.006(2) 0.000(2)
C24 0.025(3) 0.019(3) 0.025(3) -0.004(2) 0.019(3) -0.002(2)
C25 0.022(3) 0.021(3) 0.034(3) -0.001(2) 0.020(3) 0.002(2)
C26 0.019(3) 0.021(3) 0.025(3) 0.002(2) 0.013(3) 0.004(2)
C20 0.037(3) 0.016(3) 0.028(3) -0.004(2) 0.024(3) -0.006(2)
C2 0.027(3) 0.022(3) 0.034(3) -0.004(3) 0.020(3) -0.006(2)
C16 0.034(3) 0.018(3) 0.027(3) 0.000(2) 0.020(3) -0.001(2)
C3S 0.036(4) 0.035(4) 0.034(4) -0.002(3) 0.027(3) 0.001(3)
C3 0.032(3) 0.022(3) 0.036(4) 0.002(3) 0.025(3) 0.000(3)
C2S 0.045(4) 0.047(5) 0.043(4) 0.012(4) 0.024(4) 0.013(4)
C6S 0.021(3) 0.096(7) 0.046(5) -0.008(5) 0.020(3) -0.010(4)
C1S 0.035(4) 0.058(5) 0.058(5) -0.017(4) 0.026(4) -0.009(4)
C5S 0.039(4) 0.095(7) 0.021(4) -0.008(4) 0.011(3) -0.007(4)
Cl1 0.0412(11) 0.0794(16) 0.0477(12) 0.0043(11) 0.0260(10) -0.0002(10)
O3 0.068(5) 0.084(6) 0.170(9) -0.065(6) 0.051(6) -0.012(4)
O4 0.036(4) 0.118(8) 0.265(14) 0.020(9) 0.062(6) 0.015(5)
O5 0.250(10) 0.140(7) 0.067(5) 0.008(5) 0.092(6) 0.005(6)
O6 0.100(7) 0.202(12) 0.239(13) 0.038(10) 0.126(9) -0.030(8)

loop_
_atom_type_symbol
_atom_type_description
_atom_type_scat_dispersion_real
_atom_type_scat_dispersion_imag
_atom_type_scat_source
C C 0.0033 0.0016 'International Tables Vol C Tables 4.2.6.8 and 6.1.1.4'
H H 0.0000 0.0000 'International Tables Vol C Tables 4.2.6.8 and 6.1.1.4'
Cl Cl 0.1484 0.1585 'International Tables Vol C Tables 4.2.6.8 and 6.1.1.4'
Fe Fe 0.3463 0.8444 'International Tables Vol C Tables 4.2.6.8 and 6.1.1.4'
N N 0.0061 0.0033 'International Tables Vol C Tables 4.2.6.8 and 6.1.1.4'
O O 0.0106 0.0060 'International Tables Vol C Tables 4.2.6.8 and 6.1.1.4'

loop_
_geom_angle_atom_site_label_1
_geom_angle_atom_site_label_2
_geom_angle_atom_site_label_3
_geom_angle
_geom_angle_site_symmetry_1
_geom_angle_site_symmetry_3
_geom_angle_publ_flag
O2S Fe1 N3 93.63(17) . . ?
O2S Fe1 N1 86.66(17) . . ?
O2S Fe1 N4 93.24(17) . . ?
O2S Fe1 N5 86.94(17) . . ?
N3 Fe1 N5 178.29(18) . . ?
N1 Fe1 N3 95.79(18) . . ?
N1 Fe1 N5 82.63(18) . . ?
N4 Fe1 N3 83.92(18) . . ?
N4 Fe1 N1 179.69(18) . . ?
N4 Fe1 N5 97.66(18) . . ?
N2 Fe1 O2S 176.11(17) . . ?
N2 Fe1 N3 89.14(18) . . ?
N2 Fe1 N1 90.36(18) . . ?
N2 Fe1 N4 89.75(18) . . ?
N2 Fe1 N5 90.21(18) . . ?
O7 Cl2 O8 108.2(3) . . ?
O7 Cl2 O9 109.6(3) . . ?
O9 Cl2 O8 108.1(3) . . ?
O10 Cl2 O8 109.8(3) . . ?
O10 Cl2 O7 111.4(3) . . ?
O10 Cl2 O9 109.6(3) . . ?
C4S O2S Fe1 132.9(4) . . ?
C6 O1 H1 109.5 . . ?
C12 O2 H2 109.5 . . ?
C17 N3 Fe1 124.4(4) . . ?
C17 N3 C13 115.7(5) . . ?
C13 N3 Fe1 119.8(4) . . ?
C5 N1 Fe1 119.3(3) . . ?
C1 N1 Fe1 124.7(4) . . ?
C1 N1 C5 116.0(5) . . ?
C18 N4 Fe1 120.1(4) . . ?
C18 N4 C22 116.0(5) . . ?
C22 N4 Fe1 123.7(4) . . ?
C11 N2 Fe1 121.3(4) . . ?
C7 N2 Fe1 121.6(3) . . ?
C7 N2 C11 117.1(4) . . ?
C27 N5 Fe1 124.0(4) . . ?
C27 N5 C23 116.6(5) . . ?
C23 N5 Fe1 119.1(3) . . ?
C4S N2S C6S 120.3(6) . . ?
C4S N2S C5S 122.5(6) . . ?
C5S N2S C6S 117.0(6) . . ?
O2 C12 C11 105.7(4) . . ?
O2 C12 C18 111.9(4) . . ?
O2 C12 C13 111.6(4) . . ?
C11 C12 C18 111.3(4) . . ?
C11 C12 C13 109.6(4) . . ?
C18 C12 C13 106.7(4) . . ?
N2 C11 C12 116.6(4) . . ?
N2 C11 C10 122.6(5) . . ?
C10 C11 C12 120.8(5) . . ?
C3S N1S C2S 121.4(6) . . ?
C3S N1S C1S 121.4(6) . . ?
C2S N1S C1S 117.0(6) . . ?
N4 C18 C12 116.0(4) . . ?
N4 C18 C19 123.2(5) . . ?
C19 C18 C12 120.6(5) . . ?
N1 C5 C6 116.3(5) . . ?
N1 C5 C4 122.5(5) . . ?
C4 C5 C6 121.1(5) . . ?
N2 C7 C6 116.1(4) . . ?
N2 C7 C8 123.3(5) . . ?
C8 C7 C6 120.6(5) . . ?
O1 C6 C5 111.9(4) . . ?
O1 C6 C7 106.3(4) . . ?
O1 C6 C23 111.2(4) . . ?
C5 C6 C23 106.6(4) . . ?
C7 C6 C5 109.9(4) . . ?
C7 C6 C23 110.9(4) . . ?
C5 C4 H4 120.4 . . ?
C3 C4 C5 119.3(5) . . ?
C3 C4 H4 120.4 . . ?
N4 C22 H22 118.1 . . ?
N4 C22 C21 123.8(5) . . ?
C21 C22 H22 118.1 . . ?
C7 C8 H8 120.5 . . ?
C9 C8 C7 119.0(5) . . ?
C9 C8 H8 120.5 . . ?
N3 C17 H17 118.1 . . ?
N3 C17 C16 123.9(5) . . ?
C16 C17 H17 118.1 . . ?
C18 C19 H19 120.3 . . ?
C18 C19 C20 119.5(5) . . ?
C20 C19 H19 120.3 . . ?
C11 C10 H10 120.4 . . ?
C9 C10 C11 119.1(5) . . ?
C9 C10 H10 120.4 . . ?
N3 C13 C12 115.8(5) . . ?
N3 C13 C14 122.9(5) . . ?
C14 C13 C12 121.2(5) . . ?
N1 C1 H1A 117.6 . . ?
N1 C1 C2 124.7(5) . . ?
C2 C1 H1A 117.6 . . ?
N5 C27 H27 118.0 . . ?
N5 C27 C26 124.0(5) . . ?
C26 C27 H27 118.0 . . ?
C22 C21 H21 120.4 . . ?
C22 C21 C20 119.2(5) . . ?
C20 C21 H21 120.4 . . ?
C13 C14 H14 120.0 . . ?
C13 C14 C15 120.1(5) . . ?
C15 C14 H14 120.0 . . ?
C14 C15 H15 121.1 . . ?
C14 C15 C16 117.7(5) . . ?
C16 C15 H15 121.1 . . ?
N5 C23 C6 116.4(4) . . ?
N5 C23 C24 122.4(5) . . ?
C24 C23 C6 120.9(5) . . ?
O2S C4S N2S 121.9(5) . . ?
O2S C4S H4S 119.1 . . ?
N2S C4S H4S 119.1 . . ?
C8 C9 C10 119.0(5) . . ?
C8 C9 H9 120.5 . . ?
C10 C9 H9 120.5 . . ?
C23 C24 H24 119.9 . . ?
C23 C24 C25 120.1(5) . . ?
C25 C24 H24 119.9 . . ?
C24 C25 H25 121.1 . . ?
C24 C25 C26 117.9(5) . . ?
C26 C25 H25 121.1 . . ?
C27 C26 C25 118.8(5) . . ?
C27 C26 H26 120.6 . . ?
C25 C26 H26 120.6 . . ?
C19 C20 H20 120.9 . . ?
C21 C20 C19 118.2(5) . . ?
C21 C20 H20 120.9 . . ?
C1 C2 H2A 120.6 . . ?
C1 C2 C3 118.9(6) . . ?
C3 C2 H2A 120.6 . . ?
C17 C16 C15 119.6(6) . . ?
C17 C16 H16 120.2 . . ?
C15 C16 H16 120.2 . . ?
O1S C3S N1S 125.3(7) . . ?
O1S C3S H3S 117.3 . . ?
N1S C3S H3S 117.3 . . ?
C4 C3 H3 120.8 . . ?
C2 C3 C4 118.4(6) . . ?
C2 C3 H3 120.8 . . ?
N1S C2S H2SA 109.5 . . ?
N1S C2S H2SB 109.5 . . ?
N1S C2S H2SC 109.5 . . ?
H2SA C2S H2SB 109.5 . . ?
H2SA C2S H2SC 109.5 . . ?
H2SB C2S H2SC 109.5 . . ?
N2S C6S H6SA 109.5 . . ?
N2S C6S H6SB 109.5 . . ?
N2S C6S H6SC 109.5 . . ?
H6SA C6S H6SB 109.5 . . ?
H6SA C6S H6SC 109.5 . . ?
H6SB C6S H6SC 109.5 . . ?
N1S C1S H1SA 109.5 . . ?
N1S C1S H1SB 109.5 . . ?
N1S C1S H1SC 109.5 . . ?
H1SA C1S H1SB 109.5 . . ?
H1SA C1S H1SC 109.5 . . ?
H1SB C1S H1SC 109.5 . . ?
N2S C5S H5SA 109.5 . . ?
N2S C5S H5SB 109.5 . . ?
N2S C5S H5SC 109.5 . . ?
H5SA C5S H5SB 109.5 . . ?
H5SA C5S H5SC 109.5 . . ?
H5SB C5S H5SC 109.5 . . ?
O4 Cl1 O3 101.3(6) . . ?
O4 Cl1 O6 113.4(8) . . ?
O5 Cl1 O3 100.2(7) . . ?
O5 Cl1 O4 128.1(10) . . ?
O5 Cl1 O6 103.0(9) . . ?
O6 Cl1 O3 109.1(8) . . ?

loop_
_geom_bond_atom_site_label_1
_geom_bond_atom_site_label_2
_geom_bond_distance
_geom_bond_site_symmetry_2
_geom_bond_publ_flag
Fe1 O2S 1.989(4) . ?
Fe1 N3 2.016(5) . ?
Fe1 N1 2.016(5) . ?
Fe1 N4 2.013(5) . ?
Fe1 N2 1.951(4) . ?
Fe1 N5 2.020(5) . ?
Cl2 O8 1.448(4) . ?
Cl2 O7 1.416(5) . ?
Cl2 O9 1.427(5) . ?
Cl2 O10 1.402(5) . ?
O2S C4S 1.244(7) . ?
O1 H1 0.8400 . ?
O1 C6 1.403(6) . ?
O2 H2 0.8400 . ?
O2 C12 1.399(6) . ?
N3 C17 1.360(7) . ?
N3 C13 1.366(7) . ?
N1 C5 1.360(7) . ?
N1 C1 1.352(7) . ?
O1S C3S 1.234(8) . ?
N4 C18 1.356(7) . ?
N4 C22 1.366(7) . ?
N2 C11 1.351(7) . ?
N2 C7 1.349(7) . ?
N5 C27 1.349(7) . ?
N5 C23 1.359(7) . ?
N2S C4S 1.327(7) . ?
N2S C6S 1.450(9) . ?
N2S C5S 1.443(9) . ?
C12 C11 1.522(8) . ?
C12 C18 1.535(7) . ?
C12 C13 1.537(7) . ?
C11 C10 1.392(7) . ?
N1S C3S 1.322(8) . ?
N1S C2S 1.456(10) . ?
N1S C1S 1.467(9) . ?
C18 C19 1.385(8) . ?
C5 C6 1.527(7) . ?
C5 C4 1.392(8) . ?
C7 C6 1.524(7) . ?
C7 C8 1.387(8) . ?
C6 C23 1.546(7) . ?
C4 H4 0.9500 . ?
C4 C3 1.387(8) . ?
C22 H22 0.9500 . ?
C22 C21 1.376(8) . ?
C8 H8 0.9500 . ?
C8 C9 1.373(8) . ?
C17 H17 0.9500 . ?
C17 C16 1.367(8) . ?
C19 H19 0.9500 . ?
C19 C20 1.389(8) . ?
C10 H10 0.9500 . ?
C10 C9 1.384(8) . ?
C13 C14 1.378(8) . ?
C1 H1A 0.9500 . ?
C1 C2 1.362(8) . ?
C27 H27 0.9500 . ?
C27 C26 1.377(8) . ?
C21 H21 0.9500 . ?
C21 C20 1.386(8) . ?
C14 H14 0.9500 . ?
C14 C15 1.381(8) . ?
C15 H15 0.9500 . ?
C15 C16 1.390(8) . ?
C23 C24 1.378(8) . ?
C4S H4S 0.9500 . ?
C9 H9 0.9500 . ?
C24 H24 0.9500 . ?
C24 C25 1.386(8) . ?
C25 H25 0.9500 . ?
C25 C26 1.392(8) . ?
C26 H26 0.9500 . ?
C20 H20 0.9500 . ?
C2 H2A 0.9500 . ?
C2 C3 1.385(9) . ?
C16 H16 0.9500 . ?
C3S H3S 0.9500 . ?
C3 H3 0.9500 . ?
C2S H2SA 0.9800 . ?
C2S H2SB 0.9800 . ?
C2S H2SC 0.9800 . ?
C6S H6SA 0.9800 . ?
C6S H6SB 0.9800 . ?
C6S H6SC 0.9800 . ?
C1S H1SA 0.9800 . ?
C1S H1SB 0.9800 . ?
C1S H1SC 0.9800 . ?
C5S H5SA 0.9800 . ?
C5S H5SB 0.9800 . ?
C5S H5SC 0.9800 . ?
Cl1 O3 1.443(8) . ?
Cl1 O4 1.301(8) . ?
Cl1 O5 1.298(9) . ?
Cl1 O6 1.342(8) . ?
